data_7214089
loop_
_publ_author_name
'Aaker\"oy, Christer B.'
'Wijethunga, Tharanga K.'
'Desper, John'

_publ_section_title
;
 Constructing molecular polygons using halogen bonding and bifurcated
 N-oxides
;
_journal_issue 1
_journal_name_full CrystEngComm
_journal_page_first 28
_journal_paper_doi 10.1039/c3ce41887a
_journal_volume 16
_journal_year 2014
_chemical_formula_moiety
;
(C6 H7 N O) (C6 F4 I2)
;
_chemical_formula_sum 'C12 H7 F4 I2 N O'
_chemical_formula_weight 510.99
_chemical_name_systematic
;
TW-6-33 4-methylpyridine-N-oxide, 1,2-diiodotetrafluorobenzene
;
_space_group_IT_number 2
_symmetry_cell_setting triclinic
_symmetry_space_group_name_Hall '-P 1'
_symmetry_space_group_name_H-M 'P -1'
_atom_sites_solution_hydrogens geom
_atom_sites_solution_primary direct
_atom_sites_solution_secondary difmap
_audit_creation_method SHELXL-97
_cell_angle_alpha 89.243(2)
_cell_angle_beta 83.738(2)
_cell_angle_gamma 65.570(2)
_cell_formula_units_Z 2
_cell_length_a 7.9400(5)
_cell_length_b 8.5688(6)
_cell_length_c 11.5503(8)
_cell_measurement_reflns_used 9047
_cell_measurement_temperature 120(2)
_cell_measurement_theta_max 32.65
_cell_measurement_theta_min 2.61
_cell_volume 710.77(8)
_computing_cell_refinement 'Bruker SAINT'
_computing_data_collection 'Bruker APEX2'
_computing_data_reduction 'Bruker SAINT'
_computing_molecular_graphics 'Bruker SHELXTL'
_computing_publication_material 'Bruker SHELXTL'
_computing_structure_refinement 'SHELXL-97 (Sheldrick, 2008)'
_computing_structure_solution 'SHELXS-97 (Sheldrick, 2008)'
_diffrn_ambient_temperature 120(2)
_diffrn_measured_fraction_theta_full 0.967
_diffrn_measured_fraction_theta_max 0.874
_diffrn_measurement_device_type 'Bruker APEX-II CCD'
_diffrn_measurement_method '\f and \w scans'
_diffrn_radiation_monochromator graphite
_diffrn_radiation_source 'fine-focus sealed tube'
_diffrn_radiation_type MoK\a
_diffrn_radiation_wavelength 0.71073
_diffrn_reflns_av_R_equivalents 0.0200
_diffrn_reflns_av_sigmaI/netI 0.0199
_diffrn_reflns_limit_h_max 11
_diffrn_reflns_limit_h_min -11
_diffrn_reflns_limit_k_max 12
_diffrn_reflns_limit_k_min -12
_diffrn_reflns_limit_l_max 17
_diffrn_reflns_limit_l_min -17
_diffrn_reflns_number 11235
_diffrn_reflns_theta_full 27.50
_diffrn_reflns_theta_max 32.57
_diffrn_reflns_theta_min 1.77
_exptl_absorpt_coefficient_mu 4.463
_exptl_absorpt_correction_T_max 0.5354
_exptl_absorpt_correction_T_min 0.2558
_exptl_absorpt_correction_type multi-scan
_exptl_absorpt_process_details SADABS
_exptl_crystal_colour colourless
_exptl_crystal_density_diffrn 2.388
_exptl_crystal_density_method 'not measured'
_exptl_crystal_description prism
_exptl_crystal_F_000 472
_exptl_crystal_size_max 0.42
_exptl_crystal_size_mid 0.28
_exptl_crystal_size_min 0.16
_refine_diff_density_max 2.286
_refine_diff_density_min -0.812
_refine_diff_density_rms 0.152
_refine_ls_extinction_method none
_refine_ls_goodness_of_fit_ref 1.089
_refine_ls_hydrogen_treatment constr
_refine_ls_matrix_type full
_refine_ls_number_parameters 182
_refine_ls_number_reflns 4521
_refine_ls_number_restraints 0
_refine_ls_restrained_S_all 1.089
_refine_ls_R_factor_all 0.0307
_refine_ls_R_factor_gt 0.0288
_refine_ls_shift/su_max 0.001
_refine_ls_shift/su_mean 0.000
_refine_ls_structure_factor_coef Fsqd
_refine_ls_weighting_details 'calc w=1/[\s^2^(Fo^2^)+(0.0400P)^2^+1.0000P] where P=(Fo^2^+2Fc^2^)/3'
_refine_ls_weighting_scheme calc
_refine_ls_wR_factor_gt 0.0753
_refine_ls_wR_factor_ref 0.0768
_reflns_number_gt 4212
_reflns_number_total 4521
_reflns_threshold_expression >2sigma(I)
_cod_data_source_file c3ce41887a.txt
_cod_data_source_block tw1246mA5D1
_cod_depositor_comments
;
The following automatic conversions were performed:

'_symmetry_cell_setting' value 'Triclinic' changed to 'triclinic'
according to
/usr/data/users/saulius/automatic-downloads/current/RSC/lib/dictionaries/cif_core.dic
dictionary named 'cif_core.dic' version 2.4.2 from 2011-04-26.

Automatic conversion script
Id: cif_fix_values 2281 2013-09-26 08:29:07Z andrius 
;
_cod_original_sg_symbol_H-M P-1
_cod_database_code 7214089

loop_
_symmetry_equiv_pos_as_xyz
'x, y, z'
'-x, -y, -z'

loop_
_atom_site_label
_atom_site_type_symbol
_atom_site_fract_x
_atom_site_fract_y
_atom_site_fract_z
_atom_site_U_iso_or_equiv
_atom_site_adp_type
_atom_site_occupancy
_atom_site_symmetry_multiplicity
_atom_site_calc_flag
_atom_site_refinement_flags
N11 N 0.6361(3) 0.2642(3) 0.10518(18) 0.0217(4) Uani 1 1 d .
O11 O 0.5634(3) 0.4243(2) 0.14714(17) 0.0280(4) Uani 1 1 d .
C12 C 0.6170(4) 0.2325(4) -0.0052(2) 0.0273(5) Uani 1 1 d .
H12 H 0.5507 0.3244 -0.0523 0.033 Uiso 1 1 calc R
C13 C 0.6936(5) 0.0668(4) -0.0496(3) 0.0330(6) Uani 1 1 d .
H13 H 0.6787 0.0456 -0.1275 0.040 Uiso 1 1 calc R
C14 C 0.7922(4) -0.0701(4) 0.0164(3) 0.0307(6) Uani 1 1 d .
C17 C 0.8788(6) -0.2517(4) -0.0321(4) 0.0472(9) Uani 1 1 d .
H17A H 0.9055 -0.2516 -0.1170 0.071 Uiso 1 1 calc R
H17B H 0.7925 -0.3057 -0.0128 0.071 Uiso 1 1 calc R
H17C H 0.9949 -0.3160 0.0018 0.071 Uiso 1 1 calc R
C15 C 0.8078(4) -0.0310(4) 0.1295(3) 0.0325(6) Uani 1 1 d .
H15 H 0.8742 -0.1207 0.1782 0.039 Uiso 1 1 calc R
C16 C 0.7291(4) 0.1349(4) 0.1726(2) 0.0289(5) Uani 1 1 d .
H16 H 0.7403 0.1588 0.2507 0.035 Uiso 1 1 calc R
C21 C -0.0096(4) 0.6931(3) 0.4133(2) 0.0209(4) Uani 1 1 d .
I1 I 0.21435(2) 0.56805(2) 0.285933(14) 0.02406(6) Uani 1 1 d .
C22 C -0.1866(4) 0.6947(3) 0.4152(2) 0.0217(4) Uani 1 1 d .
I2 I -0.26692(2) 0.56980(2) 0.292190(14) 0.02390(6) Uani 1 1 d .
C23 C -0.3209(4) 0.7814(4) 0.5070(2) 0.0241(5) Uani 1 1 d .
F23 F -0.4915(2) 0.7864(3) 0.51361(17) 0.0344(4) Uani 1 1 d .
C24 C -0.2837(4) 0.8650(3) 0.5950(2) 0.0249(5) Uani 1 1 d .
F24 F -0.4151(3) 0.9464(3) 0.68269(15) 0.0360(4) Uani 1 1 d .
C25 C -0.1106(4) 0.8637(3) 0.5928(2) 0.0244(5) Uani 1 1 d .
F25 F -0.0725(3) 0.9437(2) 0.67832(15) 0.0340(4) Uani 1 1 d .
C26 C 0.0243(4) 0.7779(4) 0.5027(2) 0.0231(5) Uani 1 1 d .
F26 F 0.1909(3) 0.7812(3) 0.50489(16) 0.0320(4) Uani 1 1 d .

loop_
_atom_site_aniso_label
_atom_site_aniso_U_11
_atom_site_aniso_U_22
_atom_site_aniso_U_33
_atom_site_aniso_U_23
_atom_site_aniso_U_13
_atom_site_aniso_U_12
N11 0.0190(10) 0.0215(9) 0.0233(9) -0.0040(8) -0.0014(7) -0.0071(8)
O11 0.0310(10) 0.0196(8) 0.0300(9) -0.0071(7) -0.0048(7) -0.0065(7)
C12 0.0344(15) 0.0235(12) 0.0214(10) -0.0002(9) -0.0040(9) -0.0092(11)
C13 0.0440(18) 0.0269(13) 0.0242(12) -0.0070(10) -0.0001(11) -0.0115(12)
C14 0.0312(15) 0.0180(11) 0.0381(14) -0.0041(10) 0.0061(11) -0.0077(10)
C17 0.056(2) 0.0235(14) 0.053(2) -0.0095(14) 0.0109(17) -0.0106(14)
C15 0.0333(15) 0.0238(12) 0.0358(14) 0.0032(11) -0.0046(11) -0.0071(11)
C16 0.0335(15) 0.0262(12) 0.0265(11) 0.0019(10) -0.0080(10) -0.0107(11)
C21 0.0202(11) 0.0182(10) 0.0241(10) 0.0011(8) -0.0035(8) -0.0075(8)
I1 0.02120(10) 0.01939(9) 0.02871(9) -0.00007(6) -0.00056(6) -0.00606(7)
C22 0.0217(12) 0.0206(10) 0.0245(10) 0.0008(8) -0.0050(8) -0.0099(9)
I2 0.02471(10) 0.02093(9) 0.02738(9) -0.00159(6) -0.00697(6) -0.00975(7)
C23 0.0218(12) 0.0260(12) 0.0270(11) 0.0012(10) -0.0047(9) -0.0119(10)
F23 0.0194(8) 0.0462(11) 0.0384(9) -0.0081(8) -0.0004(7) -0.0148(8)
C24 0.0214(12) 0.0266(12) 0.0246(11) -0.0009(9) -0.0010(8) -0.0082(10)
F24 0.0286(9) 0.0454(10) 0.0319(8) -0.0125(8) 0.0060(7) -0.0151(8)
C25 0.0278(13) 0.0228(11) 0.0252(11) -0.0010(9) -0.0076(9) -0.0121(10)
F25 0.0366(10) 0.0406(10) 0.0306(8) -0.0076(7) -0.0074(7) -0.0207(8)
C26 0.0200(12) 0.0230(11) 0.0281(11) 0.0033(9) -0.0067(9) -0.0098(9)
F26 0.0249(9) 0.0388(10) 0.0385(9) -0.0019(8) -0.0060(7) -0.0187(8)

loop_
_atom_type_symbol
_atom_type_description
_atom_type_scat_dispersion_real
_atom_type_scat_dispersion_imag
_atom_type_scat_source
C C 0.0033 0.0016 'International Tables Vol C Tables 4.2.6.8 and 6.1.1.4'
H H 0.0000 0.0000 'International Tables Vol C Tables 4.2.6.8 and 6.1.1.4'
N N 0.0061 0.0033 'International Tables Vol C Tables 4.2.6.8 and 6.1.1.4'
O O 0.0106 0.0060 'International Tables Vol C Tables 4.2.6.8 and 6.1.1.4'
F F 0.0171 0.0103 'International Tables Vol C Tables 4.2.6.8 and 6.1.1.4'
I I -0.4742 1.8119 'International Tables Vol C Tables 4.2.6.8 and 6.1.1.4'

loop_
_geom_angle_atom_site_label_1
_geom_angle_atom_site_label_2
_geom_angle_atom_site_label_3
_geom_angle
_geom_angle_site_symmetry_3
O11 N11 C16 120.0(2) .
O11 N11 C12 119.5(2) .
C16 N11 C12 120.5(2) .
N11 O11 I1 122.02(15) .
N11 C12 C13 119.8(3) .
N11 C12 H12 120.1 .
C13 C12 H12 120.1 .
C12 C13 C14 121.6(3) .
C12 C13 H13 119.2 .
C14 C13 H13 119.2 .
C15 C14 C13 116.4(3) .
C15 C14 C17 121.7(3) .
C13 C14 C17 121.9(3) .
C14 C17 H17A 109.5 .
C14 C17 H17B 109.5 .
H17A C17 H17B 109.5 .
C14 C17 H17C 109.5 .
H17A C17 H17C 109.5 .
H17B C17 H17C 109.5 .
C16 C15 C14 121.1(3) .
C16 C15 H15 119.4 .
C14 C15 H15 119.4 .
N11 C16 C15 120.6(3) .
N11 C16 H16 119.7 .
C15 C16 H16 119.7 .
C26 C21 C22 118.6(2) .
C26 C21 I1 116.24(19) .
C22 C21 I1 125.17(18) .
C21 I1 O11 166.68(8) .
C23 C22 C21 118.6(2) .
C23 C22 I2 116.19(18) .
C21 C22 I2 125.21(18) .
C22 I2 O11 170.30(8) 1_455
F23 C23 C24 117.1(2) .
F23 C23 C22 121.2(2) .
C24 C23 C22 121.7(2) .
F24 C24 C25 119.9(2) .
F24 C24 C23 120.5(2) .
C25 C24 C23 119.6(2) .
F25 C25 C24 120.1(2) .
F25 C25 C26 120.5(2) .
C24 C25 C26 119.4(2) .
F26 C26 C25 116.8(2) .
F26 C26 C21 121.1(2) .
C25 C26 C21 122.1(2) .

loop_
_geom_bond_atom_site_label_1
_geom_bond_atom_site_label_2
_geom_bond_distance
_geom_bond_site_symmetry_2
N11 O11 1.324(3) .
N11 C16 1.343(3) .
N11 C12 1.344(3) .
O11 I1 2.833(2) .
C12 C13 1.373(4) .
C12 H12 0.9500 .
C13 C14 1.384(5) .
C13 H13 0.9500 .
C14 C15 1.384(4) .
C14 C17 1.504(4) .
C17 H17A 0.9800 .
C17 H17B 0.9800 .
C17 H17C 0.9800 .
C15 C16 1.369(4) .
C15 H15 0.9500 .
C16 H16 0.9500 .
C21 C26 1.381(4) .
C21 C22 1.398(3) .
C21 I1 2.090(2) .
C22 C23 1.390(4) .
C22 I2 2.091(2) .
I2 O11 2.848(2) 1_455
C23 F23 1.331(3) .
C23 C24 1.377(4) .
C24 F24 1.337(3) .
C24 C25 1.367(4) .
C25 F25 1.338(3) .
C25 C26 1.377(4) .
C26 F26 1.338(3) .

loop_
_geom_torsion_atom_site_label_1
_geom_torsion_atom_site_label_2
_geom_torsion_atom_site_label_3
_geom_torsion_atom_site_label_4
_geom_torsion
_geom_torsion_site_symmetry_4
C16 N11 O11 I1 -82.3(3) .
C12 N11 O11 I1 98.1(2) .
O11 N11 C12 C13 179.4(3) .
C16 N11 C12 C13 -0.2(4) .
N11 C12 C13 C14 -0.5(5) .
C12 C13 C14 C15 0.6(5) .
C12 C13 C14 C17 -179.1(3) .
C13 C14 C15 C16 0.0(5) .
C17 C14 C15 C16 179.7(3) .
O11 N11 C16 C15 -178.8(3) .
C12 N11 C16 C15 0.8(4) .
C14 C15 C16 N11 -0.7(5) .
C26 C21 I1 O11 3.4(5) .
C22 C21 I1 O11 -175.6(2) .
N11 O11 I1 C21 132.3(3) .
C26 C21 C22 C23 -0.1(4) .
I1 C21 C22 C23 178.92(19) .
C26 C21 C22 I2 -178.17(19) .
I1 C21 C22 I2 0.8(3) .
C23 C22 I2 O11 3.4(6) 1_455
C21 C22 I2 O11 -178.5(3) 1_455
C21 C22 C23 F23 -179.6(2) .
I2 C22 C23 F23 -1.4(3) .
C21 C22 C23 C24 0.1(4) .
I2 C22 C23 C24 178.4(2) .
F23 C23 C24 F24 0.2(4) .
C22 C23 C24 F24 -179.5(2) .
F23 C23 C24 C25 179.8(2) .
C22 C23 C24 C25 0.1(4) .
F24 C24 C25 F25 0.0(4) .
C23 C24 C25 F25 -179.6(2) .
F24 C24 C25 C26 179.3(2) .
C23 C24 C25 C26 -0.3(4) .
F25 C25 C26 F26 -0.8(4) .
C24 C25 C26 F26 179.9(2) .
F25 C25 C26 C21 179.7(2) .
C24 C25 C26 C21 0.3(4) .
C22 C21 C26 F26 -179.7(2) .
I1 C21 C26 F26 1.2(3) .
C22 C21 C26 C25 -0.1(4) .
I1 C21 C26 C25 -179.2(2) .
